data_7107790
loop_
_publ_author_name
'Kenji Matsumoto'
'Hiromichi Egami'
'Takuya Oguma'
'Tsutomu Katsuki'

_publ_section_title
;
 What factors influence the catalytic activity of iron-salan complexes for
 aerobic oxidative coupling of 2-naphthols?
;
_journal_name_full Chem.Commun.
_journal_page_first 5823
_journal_paper_doi 10.1039/c2cc18090a
_journal_volume 48
_journal_year 2012
_chemical_absolute_configuration rmad
_chemical_formula_moiety 'C147 H234 Fe4 N8 O13'
_chemical_formula_sum 'C147 H234 Fe4 N8 O13'
_chemical_formula_weight 2544.82
_chemical_name_systematic
;
?
;
_space_group_IT_number 19
_symmetry_cell_setting orthorhombic
_symmetry_space_group_name_Hall 'P 2ac 2ab'
_symmetry_space_group_name_H-M 'P 21 21 21'
_atom_sites_solution_hydrogens geom
_atom_sites_solution_primary direct
_atom_sites_solution_secondary difmap
_audit_creation_method SHELXL-97
_cell_angle_alpha 90.00
_cell_angle_beta 90.00
_cell_angle_gamma 90.00
_cell_formula_units_Z 2
_cell_length_a 13.0266(13)
_cell_length_b 19.7736(19)
_cell_length_c 28.953(3)
_cell_measurement_reflns_used 9884
_cell_measurement_temperature 100
_cell_measurement_theta_max 27.45
_cell_measurement_theta_min 2.34
_cell_volume 7457.8(13)
_computing_cell_refinement 'Bruker SAINT'
_computing_data_collection 'Bruker APEX2'
_computing_data_reduction 'Bruker SAINT'
_computing_molecular_graphics 'Bruker SHELXTL'
_computing_publication_material 'Bruker SHELXTL'
_computing_structure_refinement 'SHELXL-97 (Sheldrick, 1997)'
_computing_structure_solution 'SHELXS-97 (Sheldrick, 1990)'
_diffrn_ambient_temperature 100
_diffrn_detector_area_resol_mean 8.333
_diffrn_measured_fraction_theta_full 0.993
_diffrn_measured_fraction_theta_max 0.993
_diffrn_measurement_device_type 'Bruker APEX-II CCD'
_diffrn_measurement_method '\f and \w scans'
_diffrn_radiation_collimation 'focusing mirrors'
_diffrn_radiation_monochromator graphite
_diffrn_radiation_source 'rotating-anode X-ray tube'
_diffrn_radiation_type MoK\a
_diffrn_radiation_wavelength 0.71073
_diffrn_reflns_av_R_equivalents 0.0530
_diffrn_reflns_av_sigmaI/netI 0.0912
_diffrn_reflns_limit_h_max 16
_diffrn_reflns_limit_h_min -16
_diffrn_reflns_limit_k_max 21
_diffrn_reflns_limit_k_min -25
_diffrn_reflns_limit_l_max 37
_diffrn_reflns_limit_l_min -24
_diffrn_reflns_number 39867
_diffrn_reflns_theta_full 27.52
_diffrn_reflns_theta_max 27.52
_diffrn_reflns_theta_min 1.71
_exptl_absorpt_coefficient_mu 0.439
_exptl_absorpt_correction_T_max 0.9784
_exptl_absorpt_correction_T_min 0.9173
_exptl_absorpt_correction_type empirical
_exptl_absorpt_process_details
;
SADABS Sheldrick 1996
;
_exptl_crystal_colour red
_exptl_crystal_density_diffrn 1.133
_exptl_crystal_density_method 'not measured'
_exptl_crystal_description plate
_exptl_crystal_F_000 2760
_exptl_crystal_size_max 0.20
_exptl_crystal_size_mid 0.10
_exptl_crystal_size_min 0.05
_refine_diff_density_max 0.878
_refine_diff_density_min -0.773
_refine_diff_density_rms 0.086
_refine_ls_abs_structure_details 'Flack H D (1983), Acta Cryst. A39, 876-881. 7464 Friedel pairs'
_refine_ls_abs_structure_Flack 0.03(2)
_refine_ls_extinction_method none
_refine_ls_goodness_of_fit_ref 1.183
_refine_ls_hydrogen_treatment constr
_refine_ls_matrix_type full
_refine_ls_number_parameters 819
_refine_ls_number_reflns 16754
_refine_ls_number_restraints 0
_refine_ls_restrained_S_all 1.183
_refine_ls_R_factor_all 0.1282
_refine_ls_R_factor_gt 0.0873
_refine_ls_shift/su_max 0.001
_refine_ls_shift/su_mean 0.000
_refine_ls_structure_factor_coef Fsqd
_refine_ls_weighting_details 'calc w=1/[\s^2^(Fo^2^)+(0.0433P)^2^+18.9667P] where P=(Fo^2^+2Fc^2^)/3'
_refine_ls_weighting_scheme calc
_refine_ls_wR_factor_gt 0.1792
_refine_ls_wR_factor_ref 0.1920
_reflns_number_gt 11984
_reflns_number_total 16754
_reflns_threshold_expression >2sigma(I)
_cod_data_source_file c2cc18090a.txt
_cod_data_source_block R-Cy-24ditBuPh-FeNHsalan-diOH-dimer
_cod_original_cell_volume 7457.9(13)
_cod_original_sg_symbol_H-M P2(1)2(1)2(1)
_cod_database_code 7107790

loop_
_symmetry_equiv_pos_as_xyz
'x, y, z'
'-x+1/2, -y, z+1/2'
'-x, y+1/2, -z+1/2'
'x+1/2, -y+1/2, -z'

loop_
_atom_site_label
_atom_site_type_symbol
_atom_site_fract_x
_atom_site_fract_y
_atom_site_fract_z
_atom_site_U_iso_or_equiv
_atom_site_adp_type
_atom_site_occupancy
_atom_site_symmetry_multiplicity
_atom_site_calc_flag
_atom_site_refinement_flags
Fe1 Fe 0.51172(7) 0.55508(4) 0.07843(3) 0.02551(19) Uani 1 1 d .
Fe2 Fe 0.49558(7) 0.58876(4) 0.18565(2) 0.02327(18) Uani 1 1 d .
N1 N 0.3459(3) 0.5473(3) 0.07798(17) 0.0259(11) Uani 1 1 d .
H1N H 0.3262 0.5415 0.1086 0.031 Uiso 1 1 calc R
N2 N 0.4862(4) 0.4583(2) 0.04282(16) 0.0321(12) Uani 1 1 d .
H2N H 0.4823 0.4680 0.0114 0.038 Uiso 1 1 calc R
N3 N 0.6635(3) 0.5783(2) 0.19110(16) 0.0228(11) Uani 1 1 d .
H3N H 0.6846 0.5498 0.1674 0.027 Uiso 1 1 calc R
N4 N 0.5149(4) 0.5319(2) 0.24997(15) 0.0220(10) Uani 1 1 d .
H4N H 0.5194 0.5643 0.2732 0.026 Uiso 1 1 calc R
O1 O 0.4989(4) 0.60796(18) 0.02338(11) 0.0288(8) Uani 1 1 d .
O2 O 0.6569(3) 0.5353(3) 0.07754(17) 0.0419(12) Uani 1 1 d .
O3 O 0.5063(3) 0.63063(17) 0.12342(10) 0.0226(8) Uani 1 1 d .
O4 O 0.5031(4) 0.50614(17) 0.14250(11) 0.0260(8) Uani 1 1 d .
O5 O 0.5111(3) 0.67123(17) 0.21958(12) 0.0236(8) Uani 1 1 d .
O6 O 0.3498(3) 0.5742(2) 0.19042(14) 0.0277(10) Uani 1 1 d .
O7 O 0.7376(11) 0.4250(10) 0.1417(5) 0.104(5) Uani 0.50 1 d P
C1 C 0.3066(5) 0.4878(3) 0.0526(2) 0.0267(14) Uani 1 1 d .
H1 H 0.3043 0.5009 0.0192 0.032 Uiso 1 1 calc R
C2 C 0.1991(5) 0.4652(3) 0.0654(2) 0.0370(16) Uani 1 1 d .
H2A H 0.1505 0.5030 0.0603 0.044 Uiso 1 1 calc R
H2B H 0.1972 0.4533 0.0986 0.044 Uiso 1 1 calc R
C3 C 0.1656(6) 0.4046(4) 0.0370(3) 0.053(2) Uani 1 1 d .
H3A H 0.1604 0.4179 0.0041 0.064 Uiso 1 1 calc R
H3B H 0.0967 0.3897 0.0474 0.064 Uiso 1 1 calc R
C4 C 0.2407(6) 0.3463(4) 0.0417(3) 0.0485(19) Uani 1 1 d .
H4A H 0.2194 0.3089 0.0211 0.058 Uiso 1 1 calc R
H4B H 0.2395 0.3293 0.0739 0.058 Uiso 1 1 calc R
C5 C 0.3502(5) 0.3686(3) 0.0293(2) 0.0378(16) Uani 1 1 d .
H5A H 0.3982 0.3309 0.0355 0.045 Uiso 1 1 calc R
H5B H 0.3535 0.3790 -0.0041 0.045 Uiso 1 1 calc R
C6 C 0.3841(5) 0.4303(3) 0.0565(2) 0.0287(14) Uani 1 1 d .
H6 H 0.3883 0.4170 0.0898 0.034 Uiso 1 1 calc R
C7 C 0.2985(5) 0.6124(3) 0.06249(19) 0.0263(13) Uani 1 1 d .
H7A H 0.3281 0.6505 0.0803 0.032 Uiso 1 1 calc R
H7B H 0.2236 0.6113 0.0683 0.032 Uiso 1 1 calc R
C8 C 0.3183(4) 0.6230(3) 0.01144(19) 0.0241(13) Uani 1 1 d .
C9 C 0.4192(5) 0.6217(3) -0.00559(19) 0.0260(13) Uani 1 1 d .
C10 C 0.4363(5) 0.6351(3) -0.05291(18) 0.0232(13) Uani 1 1 d .
C11 C 0.3498(5) 0.6453(3) -0.08074(18) 0.0261(13) Uani 1 1 d .
H11 H 0.3604 0.6536 -0.1127 0.031 Uiso 1 1 calc R
C12 C 0.2487(5) 0.6440(3) -0.0644(2) 0.0269(13) Uani 1 1 d .
C13 C 0.2348(5) 0.6337(3) -0.0177(2) 0.0263(13) Uani 1 1 d .
H13 H 0.1674 0.6340 -0.0053 0.032 Uiso 1 1 calc R
C14 C 0.5447(5) 0.6412(3) -0.0725(2) 0.0284(14) Uani 1 1 d .
C15 C 0.6077(5) 0.5763(3) -0.06441(19) 0.0311(15) Uani 1 1 d .
H15A H 0.6097 0.5661 -0.0313 0.047 Uiso 1 1 calc R
H15B H 0.6778 0.5829 -0.0759 0.047 Uiso 1 1 calc R
H15C H 0.5756 0.5386 -0.0809 0.047 Uiso 1 1 calc R
C16 C 0.5984(6) 0.7018(4) -0.0501(3) 0.048(2) Uani 1 1 d .
H16A H 0.5660 0.7437 -0.0606 0.072 Uiso 1 1 calc R
H16B H 0.6711 0.7019 -0.0589 0.072 Uiso 1 1 calc R
H16C H 0.5926 0.6984 -0.0164 0.072 Uiso 1 1 calc R
C17 C 0.5435(5) 0.6534(3) -0.1251(2) 0.0378(16) Uani 1 1 d .
H17A H 0.5140 0.6139 -0.1406 0.057 Uiso 1 1 calc R
H17B H 0.6138 0.6607 -0.1361 0.057 Uiso 1 1 calc R
H17C H 0.5018 0.6934 -0.1320 0.057 Uiso 1 1 calc R
C18 C 0.1554(5) 0.6530(3) -0.0963(2) 0.0321(15) Uani 1 1 d .
C19 C 0.1865(6) 0.6627(4) -0.1472(2) 0.0488(19) Uani 1 1 d .
H19A H 0.2352 0.7003 -0.1497 0.073 Uiso 1 1 calc R
H19B H 0.1253 0.6727 -0.1657 0.073 Uiso 1 1 calc R
H19C H 0.2187 0.6212 -0.1587 0.073 Uiso 1 1 calc R
C20 C 0.0907(6) 0.7136(3) -0.0808(3) 0.0466(19) Uani 1 1 d .
H20A H 0.0701 0.7075 -0.0485 0.070 Uiso 1 1 calc R
H20B H 0.0294 0.7169 -0.1003 0.070 Uiso 1 1 calc R
H20C H 0.1312 0.7551 -0.0838 0.070 Uiso 1 1 calc R
C21 C 0.0871(5) 0.5900(3) -0.0939(2) 0.0338(15) Uani 1 1 d .
H21A H 0.1269 0.5502 -0.1034 0.051 Uiso 1 1 calc R
H21B H 0.0283 0.5956 -0.1147 0.051 Uiso 1 1 calc R
H21C H 0.0626 0.5837 -0.0622 0.051 Uiso 1 1 calc R
C22 C 0.5723(5) 0.4119(4) 0.0488(2) 0.0379(15) Uani 1 1 d .
H22A H 0.5560 0.3680 0.0340 0.046 Uiso 1 1 calc R
H22B H 0.5837 0.4036 0.0821 0.046 Uiso 1 1 calc R
C23 C 0.6683(5) 0.4408(3) 0.0277(2) 0.0351(15) Uani 1 1 d .
C24 C 0.7070(5) 0.5021(4) 0.0441(2) 0.0332(16) Uani 1 1 d .
C25 C 0.8028(5) 0.5259(3) 0.0273(2) 0.0366(16) Uani 1 1 d .
C26 C 0.8487(5) 0.4900(3) -0.0086(2) 0.0350(15) Uani 1 1 d .
H26 H 0.9109 0.5070 -0.0211 0.042 Uiso 1 1 calc R
C27 C 0.8088(5) 0.4308(3) -0.0271(2) 0.0323(15) Uani 1 1 d .
C28 C 0.7188(5) 0.4073(3) -0.0077(2) 0.0352(15) Uani 1 1 d .
H28 H 0.6903 0.3664 -0.0191 0.042 Uiso 1 1 calc R
C29 C 0.8520(5) 0.5890(5) 0.0479(3) 0.060(2) Uani 1 1 d .
C30 C 0.8778(6) 0.5712(7) 0.0997(3) 0.102(5) Uani 1 1 d .
H30A H 0.9039 0.6116 0.1154 0.153 Uiso 1 1 calc R
H30B H 0.9300 0.5356 0.1006 0.153 Uiso 1 1 calc R
H30C H 0.8155 0.5554 0.1153 0.153 Uiso 1 1 calc R
C31 C 0.7845(6) 0.6504(4) 0.0444(4) 0.097(4) Uani 1 1 d .
H31A H 0.8167 0.6882 0.0608 0.146 Uiso 1 1 calc R
H31B H 0.7175 0.6406 0.0583 0.146 Uiso 1 1 calc R
H31C H 0.7752 0.6625 0.0119 0.146 Uiso 1 1 calc R
C32 C 0.9544(5) 0.6051(4) 0.0249(3) 0.067(3) Uani 1 1 d .
H32A H 0.9431 0.6150 -0.0078 0.100 Uiso 1 1 calc R
H32B H 1.0005 0.5662 0.0280 0.100 Uiso 1 1 calc R
H32C H 0.9854 0.6446 0.0400 0.100 Uiso 1 1 calc R
C33 C 0.8602(6) 0.3924(3) -0.0667(2) 0.0411(17) Uani 1 1 d .
C34 C 0.7832(7) 0.3820(5) -0.1061(3) 0.063(2) Uani 1 1 d .
H34A H 0.7604 0.4261 -0.1177 0.094 Uiso 1 1 calc R
H34B H 0.7239 0.3566 -0.0946 0.094 Uiso 1 1 calc R
H34C H 0.8161 0.3567 -0.1312 0.094 Uiso 1 1 calc R
C35 C 0.8988(7) 0.3241(4) -0.0489(3) 0.068(3) Uani 1 1 d .
H35A H 0.9346 0.3002 -0.0738 0.102 Uiso 1 1 calc R
H35B H 0.8404 0.2969 -0.0383 0.102 Uiso 1 1 calc R
H35C H 0.9462 0.3315 -0.0231 0.102 Uiso 1 1 calc R
C36 C 0.9520(5) 0.4309(3) -0.0867(2) 0.0454(18) Uani 1 1 d .
H36A H 0.9801 0.4058 -0.1130 0.068 Uiso 1 1 calc R
H36B H 1.0050 0.4357 -0.0629 0.068 Uiso 1 1 calc R
H36C H 0.9297 0.4758 -0.0970 0.068 Uiso 1 1 calc R
C37 C 0.6952(4) 0.5466(3) 0.2352(2) 0.0270(13) Uani 1 1 d .
H37 H 0.6972 0.5832 0.2590 0.032 Uiso 1 1 calc R
C38 C 0.8016(5) 0.5139(3) 0.2344(3) 0.0414(17) Uani 1 1 d .
H38A H 0.8023 0.4766 0.2116 0.050 Uiso 1 1 calc R
H38B H 0.8531 0.5479 0.2247 0.050 Uiso 1 1 calc R
C39 C 0.8292(5) 0.4870(4) 0.2809(3) 0.053(2) Uani 1 1 d .
H39A H 0.8343 0.5249 0.3031 0.063 Uiso 1 1 calc R
H39B H 0.8971 0.4646 0.2793 0.063 Uiso 1 1 calc R
C40 C 0.7494(5) 0.4364(4) 0.2980(2) 0.0412(17) Uani 1 1 d .
H40A H 0.7672 0.4219 0.3297 0.049 Uiso 1 1 calc R
H40B H 0.7504 0.3959 0.2779 0.049 Uiso 1 1 calc R
C41 C 0.6417(5) 0.4668(3) 0.2979(2) 0.0335(15) Uani 1 1 d .
H41A H 0.6379 0.5030 0.3214 0.040 Uiso 1 1 calc R
H41B H 0.5914 0.4314 0.3064 0.040 Uiso 1 1 calc R
C42 C 0.6135(5) 0.4960(3) 0.2506(2) 0.0238(13) Uani 1 1 d .
H42 H 0.6106 0.4583 0.2277 0.029 Uiso 1 1 calc R
C43 C 0.7129(5) 0.6450(3) 0.1832(2) 0.0270(13) Uani 1 1 d .
H43A H 0.6885 0.6637 0.1535 0.032 Uiso 1 1 calc R
H43B H 0.7881 0.6386 0.1808 0.032 Uiso 1 1 calc R
C44 C 0.6907(5) 0.6951(3) 0.22104(18) 0.0239(13) Uani 1 1 d .
C45 C 0.5904(5) 0.7063(3) 0.23705(19) 0.0254(13) Uani 1 1 d .
C46 C 0.5741(5) 0.7550(3) 0.27216(18) 0.0228(12) Uani 1 1 d .
C47 C 0.6588(5) 0.7924(3) 0.2869(2) 0.0284(14) Uani 1 1 d .
H47 H 0.6478 0.8258 0.3099 0.034 Uiso 1 1 calc R
C48 C 0.7586(5) 0.7842(3) 0.27012(19) 0.0261(13) Uani 1 1 d .
C49 C 0.7723(5) 0.7335(3) 0.23758(19) 0.0259(13) Uani 1 1 d .
H49 H 0.8395 0.7247 0.2263 0.031 Uiso 1 1 calc R
C50 C 0.4678(5) 0.7671(3) 0.2927(2) 0.0329(15) Uani 1 1 d .
C51 C 0.4258(5) 0.7020(3) 0.3131(2) 0.0391(16) Uani 1 1 d .
H51A H 0.4203 0.6678 0.2888 0.059 Uiso 1 1 calc R
H51B H 0.3578 0.7105 0.3264 0.059 Uiso 1 1 calc R
H51C H 0.4723 0.6858 0.3373 0.059 Uiso 1 1 calc R
C52 C 0.3967(5) 0.7929(4) 0.2544(3) 0.0452(18) Uani 1 1 d .
H52A H 0.4197 0.8377 0.2442 0.068 Uiso 1 1 calc R
H52B H 0.3263 0.7960 0.2662 0.068 Uiso 1 1 calc R
H52C H 0.3986 0.7615 0.2282 0.068 Uiso 1 1 calc R
C53 C 0.4690(5) 0.8202(3) 0.3316(2) 0.0414(18) Uani 1 1 d .
H53A H 0.5134 0.8045 0.3567 0.062 Uiso 1 1 calc R
H53B H 0.3991 0.8267 0.3433 0.062 Uiso 1 1 calc R
H53C H 0.4952 0.8632 0.3195 0.062 Uiso 1 1 calc R
C54 C 0.8498(5) 0.8265(3) 0.2866(2) 0.0352(15) Uani 1 1 d .
C55 C 0.8160(6) 0.8857(4) 0.3171(3) 0.054(2) Uani 1 1 d .
H55A H 0.7826 0.8682 0.3450 0.081 Uiso 1 1 calc R
H55B H 0.7676 0.9142 0.3000 0.081 Uiso 1 1 calc R
H55C H 0.8761 0.9126 0.3258 0.081 Uiso 1 1 calc R
C56 C 0.9082(6) 0.8550(4) 0.2449(2) 0.051(2) Uani 1 1 d .
H56A H 0.9673 0.8812 0.2557 0.076 Uiso 1 1 calc R
H56B H 0.8625 0.8844 0.2270 0.076 Uiso 1 1 calc R
H56C H 0.9320 0.8177 0.2254 0.076 Uiso 1 1 calc R
C57 C 0.9224(6) 0.7812(4) 0.3140(3) 0.0515(19) Uani 1 1 d .
H57A H 0.9812 0.8078 0.3247 0.077 Uiso 1 1 calc R
H57B H 0.9465 0.7442 0.2943 0.077 Uiso 1 1 calc R
H57C H 0.8859 0.7624 0.3407 0.077 Uiso 1 1 calc R
C58 C 0.4217(5) 0.4915(3) 0.2608(2) 0.0324(15) Uani 1 1 d .
H58A H 0.4339 0.4647 0.2892 0.039 Uiso 1 1 calc R
H58B H 0.4078 0.4597 0.2352 0.039 Uiso 1 1 calc R
C59 C 0.3305(5) 0.5363(3) 0.2679(2) 0.0290(14) Uani 1 1 d .
C60 C 0.2958(5) 0.5752(3) 0.2303(2) 0.0252(13) Uani 1 1 d .
C61 C 0.2045(5) 0.6126(3) 0.2352(2) 0.0251(13) Uani 1 1 d .
C62 C 0.1585(5) 0.6154(3) 0.27851(19) 0.0264(13) Uani 1 1 d .
H62 H 0.0988 0.6424 0.2821 0.032 Uiso 1 1 calc R
C63 C 0.1958(5) 0.5803(3) 0.3170(2) 0.0280(13) Uani 1 1 d .
C64 C 0.2802(4) 0.5396(3) 0.3098(2) 0.0270(13) Uani 1 1 d .
H64 H 0.3048 0.5128 0.3347 0.032 Uiso 1 1 calc R
C65 C 0.1527(5) 0.6460(3) 0.1931(2) 0.0305(14) Uani 1 1 d .
C66 C 0.2225(5) 0.6983(3) 0.1704(2) 0.0359(16) Uani 1 1 d .
H66A H 0.1922 0.7128 0.1410 0.054 Uiso 1 1 calc R
H66B H 0.2900 0.6781 0.1647 0.054 Uiso 1 1 calc R
H66C H 0.2300 0.7374 0.1909 0.054 Uiso 1 1 calc R
C67 C 0.1268(5) 0.5894(4) 0.1585(2) 0.0361(15) Uani 1 1 d .
H67A H 0.0756 0.5590 0.1721 0.054 Uiso 1 1 calc R
H67B H 0.1891 0.5639 0.1512 0.054 Uiso 1 1 calc R
H67C H 0.0990 0.6094 0.1301 0.054 Uiso 1 1 calc R
C68 C 0.0506(5) 0.6811(4) 0.2055(2) 0.0421(18) Uani 1 1 d .
H68A H 0.0633 0.7163 0.2287 0.063 Uiso 1 1 calc R
H68B H 0.0025 0.6477 0.2180 0.063 Uiso 1 1 calc R
H68C H 0.0212 0.7018 0.1777 0.063 Uiso 1 1 calc R
C69 C 0.1418(5) 0.5882(3) 0.36424(19) 0.0301(14) Uani 1 1 d .
C70 C 0.1822(6) 0.5402(4) 0.4003(2) 0.056(2) Uani 1 1 d .
H70A H 0.2516 0.5539 0.4093 0.084 Uiso 1 1 calc R
H70B H 0.1840 0.4943 0.3876 0.084 Uiso 1 1 calc R
H70C H 0.1371 0.5412 0.4274 0.084 Uiso 1 1 calc R
C71 C 0.1488(7) 0.6598(4) 0.3803(3) 0.064(2) Uani 1 1 d .
H71A H 0.1105 0.6649 0.4093 0.096 Uiso 1 1 calc R
H71B H 0.1197 0.6898 0.3568 0.096 Uiso 1 1 calc R
H71C H 0.2210 0.6717 0.3855 0.096 Uiso 1 1 calc R
C72 C 0.0261(6) 0.5715(5) 0.3584(3) 0.065(2) Uani 1 1 d .
H72A H -0.0087 0.5761 0.3882 0.098 Uiso 1 1 calc R
H72B H 0.0186 0.5250 0.3471 0.098 Uiso 1 1 calc R
H72C H -0.0045 0.6029 0.3361 0.098 Uiso 1 1 calc R
C73 C 0.9093(18) 0.424(2) 0.1146(14) 0.25(3) Uani 0.50 1 d P
H73A H 0.9275 0.4453 0.1440 0.374 Uiso 0.50 1 calc PR
H73B H 0.9073 0.4579 0.0901 0.374 Uiso 0.50 1 calc PR
H73C H 0.9607 0.3893 0.1070 0.374 Uiso 0.50 1 calc PR
C74 C 0.805(2) 0.3909(18) 0.1189(10) 0.126(12) Uani 0.50 1 d P
C75 C 0.787(3) 0.3231(15) 0.0976(9) 0.147(14) Uani 0.50 1 d P
H75A H 0.8080 0.2876 0.1192 0.221 Uiso 0.50 1 calc PR
H75B H 0.8273 0.3192 0.0691 0.221 Uiso 0.50 1 calc PR
H75C H 0.7140 0.3181 0.0904 0.221 Uiso 0.50 1 calc PR

loop_
_atom_site_aniso_label
_atom_site_aniso_U_11
_atom_site_aniso_U_22
_atom_site_aniso_U_33
_atom_site_aniso_U_23
_atom_site_aniso_U_13
_atom_site_aniso_U_12
Fe1 0.0222(4) 0.0365(4) 0.0179(4) -0.0058(3) -0.0030(4) 0.0038(4)
Fe2 0.0288(5) 0.0246(4) 0.0163(3) -0.0004(3) -0.0047(4) 0.0026(4)
N1 0.022(3) 0.043(3) 0.013(2) 0.000(2) 0.001(2) 0.003(2)
N2 0.037(3) 0.035(3) 0.024(2) -0.001(2) 0.000(2) 0.006(3)
N3 0.022(3) 0.026(3) 0.020(3) -0.011(2) 0.000(2) 0.005(2)
N4 0.017(3) 0.023(2) 0.026(2) -0.0016(18) -0.006(2) 0.001(2)
O1 0.026(2) 0.042(2) 0.0182(17) -0.0004(15) 0.000(2) 0.003(2)
O2 0.025(2) 0.064(3) 0.036(3) -0.024(3) -0.005(2) 0.012(2)
O3 0.026(2) 0.0295(18) 0.0119(16) -0.0007(14) -0.0032(19) 0.002(2)
O4 0.030(2) 0.0295(19) 0.0186(17) -0.0028(15) -0.009(2) 0.003(2)
O5 0.023(2) 0.0248(18) 0.0235(18) -0.0037(15) -0.0017(19) 0.0010(19)
O6 0.027(2) 0.038(2) 0.019(2) 0.0021(19) -0.0052(18) 0.0097(19)
O7 0.065(10) 0.160(16) 0.087(11) 0.006(11) -0.013(8) -0.024(10)
C1 0.033(4) 0.034(3) 0.013(3) 0.011(3) 0.001(2) -0.001(3)
C2 0.027(4) 0.038(4) 0.046(4) 0.012(3) 0.005(3) -0.005(3)
C3 0.042(5) 0.055(5) 0.062(5) -0.002(4) 0.003(4) -0.017(4)
C4 0.044(5) 0.041(4) 0.061(5) -0.002(4) -0.002(4) -0.014(4)
C5 0.040(4) 0.046(4) 0.028(3) -0.002(3) 0.001(3) -0.004(3)
C6 0.039(4) 0.031(3) 0.015(3) 0.004(2) 0.001(3) 0.003(3)
C7 0.027(3) 0.031(3) 0.021(3) 0.007(2) 0.001(2) 0.003(3)
C8 0.026(3) 0.025(3) 0.020(3) -0.001(2) 0.002(2) -0.001(2)
C9 0.029(3) 0.024(3) 0.025(3) -0.006(2) -0.001(3) -0.001(3)
C10 0.033(3) 0.022(3) 0.015(3) -0.001(2) 0.002(2) -0.005(2)
C11 0.048(4) 0.025(3) 0.005(2) 0.003(2) 0.002(3) -0.003(3)
C12 0.033(4) 0.020(3) 0.027(3) 0.001(2) -0.003(3) 0.001(3)
C13 0.027(3) 0.027(3) 0.025(3) 0.004(3) 0.002(2) 0.003(3)
C14 0.037(4) 0.028(3) 0.019(3) -0.006(3) 0.011(3) -0.004(3)
C15 0.041(4) 0.037(4) 0.015(3) -0.001(3) 0.006(2) 0.001(3)
C16 0.048(5) 0.045(4) 0.052(5) -0.009(4) 0.025(4) -0.016(4)
C17 0.046(4) 0.038(4) 0.029(3) 0.011(3) 0.016(3) 0.005(3)
C18 0.041(4) 0.032(3) 0.023(3) 0.002(3) -0.012(3) -0.003(3)
C19 0.054(5) 0.063(5) 0.029(4) 0.012(4) -0.013(3) -0.009(4)
C20 0.055(5) 0.029(3) 0.055(5) -0.001(3) -0.028(4) 0.004(3)
C21 0.039(4) 0.037(3) 0.025(3) -0.009(3) -0.007(3) -0.004(3)
C22 0.035(4) 0.045(4) 0.034(4) 0.001(3) -0.001(3) 0.006(3)
C23 0.032(4) 0.039(4) 0.035(4) -0.001(3) -0.001(3) 0.009(3)
C24 0.018(3) 0.050(4) 0.031(4) -0.012(3) -0.005(3) 0.011(3)
C25 0.023(3) 0.048(4) 0.040(4) -0.012(3) -0.007(3) 0.003(3)
C26 0.026(4) 0.042(4) 0.037(4) -0.009(3) -0.006(3) 0.007(3)
C27 0.033(4) 0.030(3) 0.034(4) 0.002(3) 0.005(3) 0.013(3)
C28 0.040(4) 0.028(3) 0.037(4) -0.007(3) -0.004(3) 0.003(3)
C29 0.020(4) 0.088(6) 0.072(5) -0.054(5) 0.008(4) -0.004(4)
C30 0.036(5) 0.213(13) 0.058(6) -0.083(7) 0.009(4) -0.025(7)
C31 0.036(5) 0.059(6) 0.197(12) -0.067(7) 0.022(6) -0.011(4)
C32 0.028(4) 0.076(6) 0.096(7) -0.061(5) 0.013(4) -0.006(4)
C33 0.049(4) 0.033(4) 0.041(4) -0.012(3) 0.016(3) 0.007(3)
C34 0.069(6) 0.079(6) 0.039(4) -0.028(4) 0.009(4) -0.022(5)
C35 0.076(7) 0.038(4) 0.091(7) -0.004(4) 0.045(5) 0.017(4)
C36 0.052(5) 0.040(4) 0.044(4) -0.014(3) 0.010(3) -0.004(3)
C37 0.023(3) 0.029(3) 0.030(3) -0.007(3) -0.006(3) 0.006(3)
C38 0.023(4) 0.040(4) 0.062(5) -0.005(4) -0.003(3) 0.006(3)
C39 0.027(4) 0.055(5) 0.076(6) -0.006(4) -0.014(4) 0.016(3)
C40 0.032(4) 0.046(4) 0.045(4) 0.006(3) -0.016(3) 0.010(3)
C41 0.031(4) 0.037(4) 0.032(3) 0.000(3) -0.010(3) 0.008(3)
C42 0.030(3) 0.023(3) 0.019(3) -0.006(2) -0.004(2) 0.007(3)
C43 0.026(3) 0.034(3) 0.021(3) 0.000(3) 0.004(3) -0.001(3)
C44 0.036(4) 0.021(3) 0.014(3) 0.002(2) 0.004(2) 0.002(3)
C45 0.034(4) 0.025(3) 0.017(3) 0.009(2) 0.000(2) 0.005(3)
C46 0.039(4) 0.018(3) 0.011(3) 0.003(2) 0.004(2) 0.004(3)
C47 0.038(4) 0.025(3) 0.022(3) -0.006(3) 0.004(3) 0.002(3)
C48 0.037(4) 0.027(3) 0.015(3) 0.004(2) 0.001(3) -0.002(3)
C49 0.025(3) 0.030(3) 0.023(3) -0.001(3) 0.001(2) 0.000(3)
C50 0.032(4) 0.031(3) 0.036(4) 0.001(3) 0.005(3) 0.004(3)
C51 0.042(4) 0.038(4) 0.037(4) -0.011(3) 0.010(3) 0.001(3)
C52 0.039(5) 0.044(4) 0.052(5) -0.004(4) 0.006(3) 0.014(3)
C53 0.044(5) 0.039(4) 0.042(4) -0.015(3) 0.015(3) 0.000(3)
C54 0.038(4) 0.040(4) 0.027(3) -0.009(3) -0.002(3) -0.002(3)
C55 0.049(5) 0.057(5) 0.056(5) -0.028(4) 0.002(4) -0.011(4)
C56 0.051(5) 0.056(5) 0.045(4) -0.007(4) 0.000(4) -0.023(4)
C57 0.052(5) 0.062(5) 0.040(4) -0.011(4) -0.009(4) 0.001(4)
C58 0.029(3) 0.031(3) 0.037(4) 0.008(3) -0.003(3) 0.002(3)
C59 0.022(3) 0.027(3) 0.037(4) 0.006(3) -0.009(3) 0.000(2)
C60 0.027(3) 0.024(3) 0.025(3) 0.001(2) -0.003(2) -0.001(2)
C61 0.026(3) 0.024(3) 0.025(3) 0.000(2) -0.004(2) 0.005(2)
C62 0.028(3) 0.029(3) 0.023(3) -0.002(2) -0.001(2) 0.003(3)
C63 0.029(3) 0.027(3) 0.027(3) 0.003(3) -0.001(3) -0.001(3)
C64 0.029(3) 0.029(3) 0.023(3) 0.016(3) -0.007(3) -0.003(2)
C65 0.021(3) 0.041(4) 0.030(3) 0.005(3) -0.002(3) 0.011(3)
C66 0.029(4) 0.047(4) 0.031(4) 0.011(3) -0.001(3) 0.005(3)
C67 0.024(3) 0.058(4) 0.026(3) 0.002(3) -0.006(3) 0.005(3)
C68 0.030(4) 0.061(5) 0.035(4) 0.013(3) -0.001(3) 0.018(3)
C69 0.032(4) 0.038(3) 0.020(3) 0.008(3) -0.001(2) -0.003(3)
C70 0.064(6) 0.073(6) 0.031(4) 0.007(4) 0.006(4) 0.015(4)
C71 0.091(7) 0.061(5) 0.039(4) -0.001(4) 0.028(4) -0.006(5)
C72 0.045(5) 0.103(7) 0.047(5) 0.008(4) 0.012(4) -0.009(5)
C73 0.045(15) 0.40(6) 0.31(5) 0.26(5) 0.06(2) 0.07(2)
C74 0.086(19) 0.18(3) 0.12(2) 0.07(2) 0.044(17) 0.05(2)
C75 0.21(4) 0.13(2) 0.10(2) 0.038(19) 0.04(2) 0.11(3)

loop_
_atom_type_symbol
_atom_type_description
_atom_type_scat_dispersion_real
_atom_type_scat_dispersion_imag
_atom_type_scat_source
C C 0.0033 0.0016 'International Tables Vol C Tables 4.2.6.8 and 6.1.1.4'
H H 0.0000 0.0000 'International Tables Vol C Tables 4.2.6.8 and 6.1.1.4'
N N 0.0061 0.0033 'International Tables Vol C Tables 4.2.6.8 and 6.1.1.4'
O O 0.0106 0.0060 'International Tables Vol C Tables 4.2.6.8 and 6.1.1.4'
Fe Fe 0.3463 0.8444 'International Tables Vol C Tables 4.2.6.8 and 6.1.1.4'

loop_
_geom_angle_atom_site_label_1
_geom_angle_atom_site_label_2
_geom_angle_atom_site_label_3
_geom_angle
O1 Fe1 O2 100.7(2)
O1 Fe1 O3 97.61(14)
O2 Fe1 O3 101.32(19)
O1 Fe1 O4 170.13(17)
O2 Fe1 O4 88.3(2)
O3 Fe1 O4 76.38(13)
O1 Fe1 N1 86.94(19)
O2 Fe1 N1 164.22(19)
O3 Fe1 N1 91.24(18)
O4 Fe1 N1 85.38(18)
O1 Fe1 N2 94.11(16)
O2 Fe1 N2 88.0(2)
O3 Fe1 N2 163.35(17)
O4 Fe1 N2 90.30(15)
N1 Fe1 N2 77.6(2)
O5 Fe2 O6 101.23(18)
O5 Fe2 O3 95.91(14)
O6 Fe2 O3 101.33(17)
O5 Fe2 O4 169.16(18)
O6 Fe2 O4 88.39(18)
O3 Fe2 O4 77.12(13)
O5 Fe2 N4 89.37(15)
O6 Fe2 N4 88.58(17)
O3 Fe2 N4 167.59(17)
O4 Fe2 N4 95.91(15)
O5 Fe2 N3 86.48(18)
O6 Fe2 N3 163.74(15)
O3 Fe2 N3 91.98(18)
O4 Fe2 N3 85.49(18)
N4 Fe2 N3 77.11(18)
C1 N1 C7 113.1(4)
C1 N1 Fe1 113.9(4)
C7 N1 Fe1 110.7(4)
C1 N1 H1N 106.2
C7 N1 H1N 106.2
Fe1 N1 H1N 106.2
C22 N2 C6 114.8(5)
C22 N2 Fe1 112.1(4)
C6 N2 Fe1 109.4(3)
C22 N2 H2N 106.7
C6 N2 H2N 106.7
Fe1 N2 H2N 106.7
C37 N3 C43 112.8(4)
C37 N3 Fe2 112.2(4)
C43 N3 Fe2 109.6(3)
C37 N3 H3N 107.3
C43 N3 H3N 107.3
Fe2 N3 H3N 107.3
C42 N4 C58 116.9(4)
C42 N4 Fe2 111.0(3)
C58 N4 Fe2 111.2(3)
C42 N4 H4N 105.6
C58 N4 H4N 105.6
Fe2 N4 H4N 105.6
C9 O1 Fe1 133.5(4)
C24 O2 Fe1 125.9(4)
Fe1 O3 Fe2 106.50(16)
Fe2 O4 Fe1 99.98(15)
C45 O5 Fe2 135.6(4)
C60 O6 Fe2 124.9(4)
N1 C1 C2 115.6(5)
N1 C1 C6 109.1(5)
C2 C1 C6 111.9(5)
N1 C1 H1 106.6
C2 C1 H1 106.6
C6 C1 H1 106.6
C1 C2 C3 111.5(6)
C1 C2 H2A 109.3
C3 C2 H2A 109.3
C1 C2 H2B 109.3
C3 C2 H2B 109.3
H2A C2 H2B 108.0
C2 C3 C4 111.4(6)
C2 C3 H3A 109.3
C4 C3 H3A 109.3
C2 C3 H3B 109.3
C4 C3 H3B 109.3
H3A C3 H3B 108.0
C3 C4 C5 111.1(6)
C3 C4 H4A 109.4
C5 C4 H4A 109.4
C3 C4 H4B 109.4
C5 C4 H4B 109.4
H4A C4 H4B 108.0
C6 C5 C4 112.3(5)
C6 C5 H5A 109.1
C4 C5 H5A 109.1
C6 C5 H5B 109.1
C4 C5 H5B 109.1
H5A C5 H5B 107.9
N2 C6 C5 114.7(5)
N2 C6 C1 107.0(5)
C5 C6 C1 111.6(5)
N2 C6 H6 107.7
C5 C6 H6 107.7
C1 C6 H6 107.7
N1 C7 C8 109.9(5)
N1 C7 H7A 109.7
C8 C7 H7A 109.7
N1 C7 H7B 109.7
C8 C7 H7B 109.7
H7A C7 H7B 108.2
C13 C8 C9 121.4(5)
C13 C8 C7 118.6(5)
C9 C8 C7 120.0(5)
O1 C9 C8 120.0(5)
O1 C9 C10 121.0(5)
C8 C9 C10 119.0(6)
C11 C10 C9 117.3(5)
C11 C10 C14 121.3(5)
C9 C10 C14 121.3(5)
C10 C11 C12 124.1(5)
C10 C11 H11 118.0
C12 C11 H11 118.0
C13 C12 C11 117.2(5)
C13 C12 C18 120.1(6)
C11 C12 C18 122.7(5)
C12 C13 C8 121.0(6)
C12 C13 H13 119.5
C8 C13 H13 119.5
C10 C14 C16 109.2(5)
C10 C14 C15 111.7(5)
C16 C14 C15 110.1(5)
C10 C14 C17 111.7(5)
C16 C14 C17 107.5(5)
C15 C14 C17 106.6(5)
C14 C15 H15A 109.5
C14 C15 H15B 109.5
H15A C15 H15B 109.5
C14 C15 H15C 109.5
H15A C15 H15C 109.5
H15B C15 H15C 109.5
C14 C16 H16A 109.5
C14 C16 H16B 109.5
H16A C16 H16B 109.5
C14 C16 H16C 109.5
H16A C16 H16C 109.5
H16B C16 H16C 109.5
C14 C17 H17A 109.5
C14 C17 H17B 109.5
H17A C17 H17B 109.5
C14 C17 H17C 109.5
H17A C17 H17C 109.5
H17B C17 H17C 109.5
C20 C18 C21 107.7(6)
C20 C18 C12 110.6(5)
C21 C18 C12 109.8(5)
C20 C18 C19 109.1(6)
C21 C18 C19 107.2(5)
C12 C18 C19 112.4(6)
C18 C19 H19A 109.5
C18 C19 H19B 109.5
H19A C19 H19B 109.5
C18 C19 H19C 109.5
H19A C19 H19C 109.5
H19B C19 H19C 109.5
C18 C20 H20A 109.5
C18 C20 H20B 109.5
H20A C20 H20B 109.5
C18 C20 H20C 109.5
H20A C20 H20C 109.5
H20B C20 H20C 109.5
C18 C21 H21A 109.5
C18 C21 H21B 109.5
H21A C21 H21B 109.5
C18 C21 H21C 109.5
H21A C21 H21C 109.5
H21B C21 H21C 109.5
N2 C22 C23 110.6(5)
N2 C22 H22A 109.5
C23 C22 H22A 109.5
N2 C22 H22B 109.5
C23 C22 H22B 109.5
H22A C22 H22B 108.1
C28 C23 C24 119.7(6)
C28 C23 C22 120.9(6)
C24 C23 C22 119.4(6)
O2 C24 C23 119.7(6)
O2 C24 C25 121.0(6)
C23 C24 C25 119.2(6)
C26 C25 C24 117.7(6)
C26 C25 C29 122.0(6)
C24 C25 C29 120.4(6)
C27 C26 C25 123.9(6)
C27 C26 H26 118.1
C25 C26 H26 118.1
C28 C27 C26 116.4(6)
C28 C27 C33 120.6(6)
C26 C27 C33 123.0(6)
C27 C28 C23 122.9(6)
C27 C28 H28 118.5
C23 C28 H28 118.5
C31 C29 C32 108.3(8)
C31 C29 C25 112.9(6)
C32 C29 C25 111.6(6)
C31 C29 C30 111.6(8)
C32 C29 C30 106.0(7)
C25 C29 C30 106.2(8)
C29 C30 H30A 109.5
C29 C30 H30B 109.5
H30A C30 H30B 109.5
C29 C30 H30C 109.5
H30A C30 H30C 109.5
H30B C30 H30C 109.5
C29 C31 H31A 109.5
C29 C31 H31B 109.5
H31A C31 H31B 109.5
C29 C31 H31C 109.5
H31A C31 H31C 109.5
H31B C31 H31C 109.5
C29 C32 H32A 109.5
C29 C32 H32B 109.5
H32A C32 H32B 109.5
C29 C32 H32C 109.5
H32A C32 H32C 109.5
H32B C32 H32C 109.5
C27 C33 C36 112.2(5)
C27 C33 C35 109.2(6)
C36 C33 C35 108.0(6)
C27 C33 C34 109.8(6)
C36 C33 C34 107.3(6)
C35 C33 C34 110.4(7)
C33 C34 H34A 109.5
C33 C34 H34B 109.5
H34A C34 H34B 109.5
C33 C34 H34C 109.5
H34A C34 H34C 109.5
H34B C34 H34C 109.5
C33 C35 H35A 109.5
C33 C35 H35B 109.5
H35A C35 H35B 109.5
C33 C35 H35C 109.5
H35A C35 H35C 109.5
H35B C35 H35C 109.5
C33 C36 H36A 109.5
C33 C36 H36B 109.5
H36A C36 H36B 109.5
C33 C36 H36C 109.5
H36A C36 H36C 109.5
H36B C36 H36C 109.5
N3 C37 C42 109.6(5)
N3 C37 C38 114.7(5)
C42 C37 C38 111.1(5)
N3 C37 H37 107.0
C42 C37 H37 107.0
C38 C37 H37 107.0
C39 C38 C37 110.8(6)
C39 C38 H38A 109.5
C37 C38 H38A 109.5
C39 C38 H38B 109.5
C37 C38 H38B 109.5
H38A C38 H38B 108.1
C38 C39 C40 111.2(6)
C38 C39 H39A 109.4
C40 C39 H39A 109.4
C38 C39 H39B 109.4
C40 C39 H39B 109.4
H39A C39 H39B 108.0
C39 C40 C41 111.6(6)
C39 C40 H40A 109.3
C41 C40 H40A 109.3
C39 C40 H40B 109.3
C41 C40 H40B 109.3
H40A C40 H40B 108.0
C40 C41 C42 111.8(5)
C40 C41 H41A 109.3
C42 C41 H41A 109.3
C40 C41 H41B 109.3
C42 C41 H41B 109.3
H41A C41 H41B 107.9
N4 C42 C37 106.9(4)
N4 C42 C41 113.8(5)
C37 C42 C41 109.9(5)
N4 C42 H42 108.7
C37 C42 H42 108.7
C41 C42 H42 108.7
N3 C43 C44 112.9(5)
N3 C43 H43A 109.0
C44 C43 H43A 109.0
N3 C43 H43B 109.0
C44 C43 H43B 109.0
H43A C43 H43B 107.8
C49 C44 C45 120.7(5)
C49 C44 C43 117.5(5)
C45 C44 C43 121.6(5)
O5 C45 C44 120.7(5)
O5 C45 C46 120.4(5)
C44 C45 C46 118.9(6)
C47 C46 C45 117.5(6)
C47 C46 C50 121.0(5)
C45 C46 C50 121.5(6)
C46 C47 C48 124.7(5)
C46 C47 H47 117.7
C48 C47 H47 117.7
C49 C48 C47 116.0(6)
C49 C48 C54 120.5(6)
C47 C48 C54 123.5(5)
C48 C49 C44 122.0(6)
C48 C49 H49 119.0
C44 C49 H49 119.0
C51 C50 C46 110.2(5)
C51 C50 C52 110.3(6)
C46 C50 C52 108.5(5)
C51 C50 C53 107.3(5)
C46 C50 C53 112.5(5)
C52 C50 C53 108.0(5)
C50 C51 H51A 109.5
C50 C51 H51B 109.5
H51A C51 H51B 109.5
C50 C51 H51C 109.5
H51A C51 H51C 109.5
H51B C51 H51C 109.5
C50 C52 H52A 109.5
C50 C52 H52B 109.5
H52A C52 H52B 109.5
C50 C52 H52C 109.5
H52A C52 H52C 109.5
H52B C52 H52C 109.5
C50 C53 H53A 109.5
C50 C53 H53B 109.5
H53A C53 H53B 109.5
C50 C53 H53C 109.5
H53A C53 H53C 109.5
H53B C53 H53C 109.5
C57 C54 C48 108.8(5)
C57 C54 C55 109.1(6)
C48 C54 C55 112.0(6)
C57 C54 C56 108.6(6)
C48 C54 C56 110.0(5)
C55 C54 C56 108.4(6)
C54 C55 H55A 109.5
C54 C55 H55B 109.5
H55A C55 H55B 109.5
C54 C55 H55C 109.5
H55A C55 H55C 109.5
H55B C55 H55C 109.5
C54 C56 H56A 109.5
C54 C56 H56B 109.5
H56A C56 H56B 109.5
C54 C56 H56C 109.5
H56A C56 H56C 109.5
H56B C56 H56C 109.5
C54 C57 H57A 109.5
C54 C57 H57B 109.5
H57A C57 H57B 109.5
C54 C57 H57C 109.5
H57A C57 H57C 109.5
H57B C57 H57C 109.5
N4 C58 C59 111.1(5)
N4 C58 H58A 109.4
C59 C58 H58A 109.4
N4 C58 H58B 109.4
C59 C58 H58B 109.4
H58A C58 H58B 108.0
C64 C59 C60 120.1(5)
C64 C59 C58 121.6(5)
C60 C59 C58 118.3(6)
O6 C60 C59 119.0(5)
O6 C60 C61 122.2(5)
C59 C60 C61 118.8(6)
C62 C61 C60 118.3(5)
C62 C61 C65 120.5(5)
C60 C61 C65 121.0(5)
C61 C62 C63 123.4(6)
C61 C62 H62 118.3
C63 C62 H62 118.3
C64 C63 C62 116.4(5)
C64 C63 C69 123.8(5)
C62 C63 C69 119.8(5)
C63 C64 C59 122.6(5)
C63 C64 H64 118.7
C59 C64 H64 118.7
C66 C65 C67 109.9(5)
C66 C65 C61 111.7(5)
C67 C65 C61 107.5(5)
C66 C65 C68 108.0(5)
C67 C65 C68 106.8(5)
C61 C65 C68 112.7(5)
C65 C66 H66A 109.5
C65 C66 H66B 109.5
H66A C66 H66B 109.5
C65 C66 H66C 109.5
H66A C66 H66C 109.5
H66B C66 H66C 109.5
C65 C67 H67A 109.5
C65 C67 H67B 109.5
H67A C67 H67B 109.5
C65 C67 H67C 109.5
H67A C67 H67C 109.5
H67B C67 H67C 109.5
C65 C68 H68A 109.5
C65 C68 H68B 109.5
H68A C68 H68B 109.5
C65 C68 H68C 109.5
H68A C68 H68C 109.5
H68B C68 H68C 109.5
C71 C69 C70 111.1(6)
C71 C69 C63 110.1(5)
C70 C69 C63 113.0(5)
C71 C69 C72 107.2(7)
C70 C69 C72 106.3(6)
C63 C69 C72 108.9(5)
C69 C70 H70A 109.5
C69 C70 H70B 109.5
H70A C70 H70B 109.5
C69 C70 H70C 109.5
H70A C70 H70C 109.5
H70B C70 H70C 109.5
C69 C71 H71A 109.5
C69 C71 H71B 109.5
H71A C71 H71B 109.5
C69 C71 H71C 109.5
H71A C71 H71C 109.5
H71B C71 H71C 109.5
C69 C72 H72A 109.5
C69 C72 H72B 109.5
H72A C72 H72B 109.5
C69 C72 H72C 109.5
H72A C72 H72C 109.5
H72B C72 H72C 109.5
C74 C73 H73A 109.5
C74 C73 H73B 109.5
H73A C73 H73B 109.5
C74 C73 H73C 109.5
H73A C73 H73C 109.5
H73B C73 H73C 109.5
O7 C74 C75 125(3)
O7 C74 C73 116(3)
C75 C74 C73 120(3)
C74 C75 H75A 109.5
C74 C75 H75B 109.5
H75A C75 H75B 109.5
C74 C75 H75C 109.5
H75A C75 H75C 109.5
H75B C75 H75C 109.5

loop_
_geom_bond_atom_site_label_1
_geom_bond_atom_site_label_2
_geom_bond_distance
Fe1 O1 1.914(3)
Fe1 O2 1.931(4)
Fe1 O3 1.983(3)
Fe1 O4 2.095(3)
Fe1 N1 2.165(5)
Fe1 N2 2.199(5)
Fe2 O5 1.914(3)
Fe2 O6 1.926(4)
Fe2 O3 1.988(3)
Fe2 O4 2.059(3)
Fe2 N4 2.190(4)
Fe2 N3 2.203(5)
N1 C1 1.479(8)
N1 C7 1.497(7)
N1 H1N 0.9300
N2 C22 1.461(8)
N2 C6 1.495(8)
N2 H2N 0.9300
N3 C37 1.481(8)
N3 C43 1.486(7)
N3 H3N 0.9300
N4 C42 1.467(7)
N4 C58 1.486(8)
N4 H4N 0.9300
O1 C9 1.362(7)
O2 C24 1.339(7)
O5 C45 1.343(7)
O6 C60 1.353(7)
O7 C74 1.29(3)
C1 C2 1.517(9)
C1 C6 1.525(8)
C1 H1 1.0000
C2 C3 1.517(10)
C2 H2A 0.9900
C2 H2B 0.9900
C3 C4 1.518(11)
C3 H3A 0.9900
C3 H3B 0.9900
C4 C5 1.536(9)
C4 H4A 0.9900
C4 H4B 0.9900
C5 C6 1.518(8)
C5 H5A 0.9900
C5 H5B 0.9900
C6 H6 1.0000
C7 C8 1.515(8)
C7 H7A 0.9900
C7 H7B 0.9900
C8 C13 1.393(8)
C8 C9 1.404(8)
C9 C10 1.413(8)
C10 C11 1.399(8)
C10 C14 1.527(8)
C11 C12 1.400(8)
C11 H11 0.9500
C12 C13 1.379(8)
C12 C18 1.536(8)
C13 H13 0.9500
C14 C16 1.530(9)
C14 C15 1.542(8)
C14 C17 1.542(8)
C15 H15A 0.9800
C15 H15B 0.9800
C15 H15C 0.9800
C16 H16A 0.9800
C16 H16B 0.9800
C16 H16C 0.9800
C17 H17A 0.9800
C17 H17B 0.9800
C17 H17C 0.9800
C18 C20 1.532(9)
C18 C21 1.533(9)
C18 C19 1.543(9)
C19 H19A 0.9800
C19 H19B 0.9800
C19 H19C 0.9800
C20 H20A 0.9800
C20 H20B 0.9800
C20 H20C 0.9800
C21 H21A 0.9800
C21 H21B 0.9800
C21 H21C 0.9800
C22 C23 1.505(9)
C22 H22A 0.9900
C22 H22B 0.9900
C23 C28 1.386(9)
C23 C24 1.397(9)
C24 C25 1.420(9)
C25 C26 1.392(9)
C25 C29 1.525(10)
C26 C27 1.387(9)
C26 H26 0.9500
C27 C28 1.380(9)
C27 C33 1.530(8)
C28 H28 0.9500
C29 C31 1.503(12)
C29 C32 1.524(10)
C29 C30 1.577(13)
C30 H30A 0.9800
C30 H30B 0.9800
C30 H30C 0.9800
C31 H31A 0.9800
C31 H31B 0.9800
C31 H31C 0.9800
C32 H32A 0.9800
C32 H32B 0.9800
C32 H32C 0.9800
C33 C36 1.531(9)
C33 C35 1.531(10)
C33 C34 1.532(10)
C34 H34A 0.9800
C34 H34B 0.9800
C34 H34C 0.9800
C35 H35A 0.9800
C35 H35B 0.9800
C35 H35C 0.9800
C36 H36A 0.9800
C36 H36B 0.9800
C36 H36C 0.9800
C37 C42 1.526(8)
C37 C38 1.529(8)
C37 H37 1.0000
C38 C39 1.492(10)
C38 H38A 0.9900
C38 H38B 0.9900
C39 C40 1.525(10)
C39 H39A 0.9900
C39 H39B 0.9900
C40 C41 1.526(9)
C40 H40A 0.9900
C40 H40B 0.9900
C41 C42 1.531(8)
C41 H41A 0.9900
C41 H41B 0.9900
C42 H42 1.0000
C43 C44 1.504(8)
C43 H43A 0.9900
C43 H43B 0.9900
C44 C49 1.392(8)
C44 C45 1.403(8)
C45 C46 1.416(8)
C46 C47 1.394(9)
C46 C50 1.527(8)
C47 C48 1.397(9)
C47 H47 0.9500
C48 C49 1.388(8)
C48 C54 1.529(9)
C49 H49 0.9500
C50 C51 1.518(9)
C50 C52 1.533(9)
C50 C53 1.540(8)
C51 H51A 0.9800
C51 H51B 0.9800
C51 H51C 0.9800
C52 H52A 0.9800
C52 H52B 0.9800
C52 H52C 0.9800
C53 H53A 0.9800
C53 H53B 0.9800
C53 H53C 0.9800
C54 C57 1.527(10)
C54 C55 1.531(9)
C54 C56 1.534(9)
C55 H55A 0.9800
C55 H55B 0.9800
C55 H55C 0.9800
C56 H56A 0.9800
C56 H56B 0.9800
C56 H56C 0.9800
C57 H57A 0.9800
C57 H57B 0.9800
C57 H57C 0.9800
C58 C59 1.496(8)
C58 H58A 0.9900
C58 H58B 0.9900
C59 C64 1.381(9)
C59 C60 1.406(8)
C60 C61 1.408(8)
C61 C62 1.390(8)
C61 C65 1.541(8)
C62 C63 1.400(8)
C62 H62 0.9500
C63 C64 1.379(8)
C63 C69 1.545(8)
C64 H64 0.9500
C65 C66 1.526(9)
C65 C67 1.540(9)
C65 C68 1.543(8)
C66 H66A 0.9800
C66 H66B 0.9800
C66 H66C 0.9800
C67 H67A 0.9800
C67 H67B 0.9800
C67 H67C 0.9800
C68 H68A 0.9800
C68 H68B 0.9800
C68 H68C 0.9800
C69 C71 1.493(10)
C69 C70 1.506(9)
C69 C72 1.552(10)
C70 H70A 0.9800
C70 H70B 0.9800
C70 H70C 0.9800
C71 H71A 0.9800
C71 H71B 0.9800
C71 H71C 0.9800
C72 H72A 0.9800
C72 H72B 0.9800
C72 H72C 0.9800
C73 C74 1.51(4)
C73 H73A 0.9800
C73 H73B 0.9800
C73 H73C 0.9800
C74 C75 1.50(4)
C75 H75A 0.9800
C75 H75B 0.9800
C75 H75C 0.9800
